data_8104038
loop_
_publ_author_name
'Cerny, R.'
'Pacheco, V.'
'Yanson, T.'
'Manyako, M.'
'Bodak, O.'

_publ_section_title
;
 Structure of iron-rich compounds in the Yb-Fe-Al system
;
_journal_name_full 'Zeitschrift fuer Kristallographie (149,1979-)'
_journal_page_first 802
_journal_page_last 810
_journal_volume 218
_journal_year 2003
_chemical_formula_sum 'Al2.688 Fe13.994 Yb2.16'
_chemical_name_systematic 'Yb2.16 Fe13.994 Al2.688'
_space_group_IT_number 166
_symmetry_space_group_name_Hall '-R 3 2"'
_symmetry_space_group_name_H-M 'R -3 m :H'
_cell_angle_alpha 90
_cell_angle_beta 90
_cell_angle_gamma 120
_cell_formula_units_Z 3
_cell_length_a 8.652
_cell_length_b 8.652
_cell_length_c 12.639
_cell_volume 819.363
_citation_journal_id_ASTM ZEKRDZ
_cod_data_source_file Cerny_ZEKRDZ_2003_1480.cif
_cod_data_source_block Al2.688Fe13.994Yb2.16
_cod_original_cell_volume 819.3631
_cod_database_code 8104038

loop_
_symmetry_equiv_pos_as_xyz
x,y,z
-y,x-y,z
-x+y,-x,z
y,x,-z
-x,-x+y,-z
x-y,-y,-z
-x,-y,-z
y,-x+y,-z
x-y,x,-z
-y,-x,z
x,x-y,z
-x+y,y,z
x+2/3,y+1/3,z+1/3
-y+2/3,x-y+1/3,z+1/3
-x+y+2/3,-x+1/3,z+1/3
y+2/3,x+1/3,-z+1/3
-x+2/3,-x+y+1/3,-z+1/3
x-y+2/3,-y+1/3,-z+1/3
-x+2/3,-y+1/3,-z+1/3
y+2/3,-x+y+1/3,-z+1/3
x-y+2/3,x+1/3,-z+1/3
-y+2/3,-x+1/3,z+1/3
x+2/3,x-y+1/3,z+1/3
-x+y+2/3,y+1/3,z+1/3
x+1/3,y+2/3,z+2/3
-y+1/3,x-y+2/3,z+2/3
-x+y+1/3,-x+2/3,z+2/3
y+1/3,x+2/3,-z+2/3
-x+1/3,-x+y+2/3,-z+2/3
x-y+1/3,-y+2/3,-z+2/3
-x+1/3,-y+2/3,-z+2/3
y+1/3,-x+y+2/3,-z+2/3
x-y+1/3,x+2/3,-z+2/3
-y+1/3,-x+2/3,z+2/3
x+1/3,x-y+2/3,z+2/3
-x+y+1/3,y+2/3,z+2/3

loop_
_atom_site_label
_atom_site_type_symbol
_atom_site_fract_x
_atom_site_fract_y
_atom_site_fract_z
_atom_site_occupancy
_atom_site_U_iso_or_equiv
Fe7 Fe 0.338 -0.0498 0 0.0777 0.0
Fe1 Fe 0.16698 0.33396 0.49568 1 0.0
Fe2 Fe 0.5 0 0.5 1 0.0
Yb2 Yb 0 0 0 0.386 0.0
Al1 Al 0 0 0.1016 0.21 0.0
Fe4 Fe 0 0 0.238 0.113 0.0
Fe3 Fe 0 0 0.442 0.113 0.0
Al2 Al 0.33333 0 0 0.378 0.0
Yb1 Yb 0 0 0.34159 0.887 0.0
Fe5 Fe 0 0 0.1016 0.407 0.0
Fe6 Fe 0.2893 0 0 0.466 0.0
